data_1548406
loop_
_publ_author_name
'Yan-Yun Liu'
'Xu-Heng Yang'
'Ren-Jie Song'
'Shenglian Luo'
'Jin-Heng Li'

_publ_section_title
;
 Oxidative 1,2-carboamination of alkenes with alkyl nitriles and amines
 toward gamma-amino alkyl nitriles
;
_journal_name_full 'Nature Communications'
_journal_page_first 14720
_journal_paper_doi 10.1038/ncomms14720
_journal_volume 8
_journal_year 2017
_chemical_formula_sum 'C25 H26 N2 O'
_chemical_formula_weight 370.48
_space_group_IT_number 14
_symmetry_cell_setting monoclinic
_symmetry_Int_Tables_number 14
_symmetry_space_group_name_Hall '-P 2yn'
_symmetry_space_group_name_H-M 'P 1 21/n 1'
_cell_angle_alpha 90.
_cell_angle_beta 90.873(2)
_cell_angle_gamma 90.
_cell_formula_units_Z 4
_cell_length_a 8.0485(8)
_cell_length_b 10.3008(11)
_cell_length_c 24.936(2)
_cell_volume 2067.1(3)
_diffrn_ambient_temperature 296
_diffrn_radiation_probe x-ray
_diffrn_radiation_type MoK\a
_diffrn_radiation_wavelength 0.71069
_exptl_absorpt_coefficient_mu 0.073
_exptl_crystal_density_diffrn 1.119
_exptl_crystal_F_000 792
_refine_ls_goodness_of_fit_ref 1.028
_refine_ls_number_parameters 254
_refine_ls_number_reflns 4672
_refine_ls_R_factor_all 0.0902
_refine_ls_R_factor_gt 0.0511
_refine_ls_wR_factor_gt 0.1153
_refine_ls_wR_factor_ref 0.1345
_cod_data_source_file ncomms14720.cif
_cod_data_source_block 4
_cod_depositor_comments
;
Crystal size     0.23 x 0.20 x 0.20 mm^3 
Theta range for data collection   1.63 to 27.42 deg.  
Limiting indices  -10<=h<=10,-13<=k<=13,-32<=l<=24  
Reflections collected / unique    12245/4672 [R(int) = 0.0321]  
Completeness to theta = 27.42     99.0 %  
Absorption correction     Semi-empirical from equivalents  
Max. and min. transmission  0.9856 and 0.9835  
Refinement method  Full-matrix least-squares on F^2   
Largest diff. peak and hole  0.147 and -0.181 e.A-3
;
_cod_original_cell_volume 2067.1(4)
_cod_original_sg_symbol_H-M 'P 21/n'
_cod_database_code 1548406

loop_
_space_group_symop_id
_space_group_symop_operation_xyz
1 x,y,z
2 1/2-x,1/2+y,1/2-z
3 -x,-y,-z
4 1/2+x,1/2-y,1/2+z

loop_
_atom_site_aniso_label
_atom_site_aniso_U_11
_atom_site_aniso_U_22
_atom_site_aniso_U_33
_atom_site_aniso_U_23
_atom_site_aniso_U_13
_atom_site_aniso_U_12
O1 0.0590(10) 0.0700(10) 0.0850(10) -0.0140(10) 0.0260(10) 0.0050(10)
N1 0.0370(10) 0.0380(10) 0.0400(10) 0.0020(10) 0.0000(10) -0.0020(10)
N2 0.125(2) 0.098(2) 0.103(2) 0.0130(10) 0.034(2) -0.020(2)
C1 0.0420(10) 0.0470(10) 0.0400(10) -0.0030(10) -0.0020(10) -0.0020(10)
C2 0.0430(10) 0.0450(10) 0.0450(10) 0.0020(10) -0.0110(10) -0.0080(10)
C3 0.0710(10) 0.0660(10) 0.0520(10) 0.0020(10) 0.0060(10) -0.0190(10)
C4 0.094(2) 0.120(2) 0.0610(10) 0.0250(10) -0.0010(10) -0.046(2)
C5 0.097(2) 0.107(2) 0.118(2) 0.063(2) -0.044(2) -0.054(2)
C6 0.088(2) 0.0490(10) 0.163(3) 0.026(2) -0.055(2) -0.0220(10)
C7 0.0570(10) 0.0470(10) 0.097(2) -0.0050(10) -0.0210(10) -0.0050(10)
C8 0.0420(10) 0.0470(10) 0.0500(10) 0.0080(10) 0.0040(10) -0.0020(10)
C9 0.0410(10) 0.0370(10) 0.0500(10) 0.0050(10) 0.0020(10) -0.0030(10)
C10 0.0510(10) 0.0480(10) 0.0550(10) 0.0010(10) 0.0030(10) 0.0020(10)
C11 0.0500(10) 0.0470(10) 0.0810(10) -0.0100(10) 0.0100(10) 0.0000(10)
C12 0.0450(10) 0.0440(10) 0.104(2) 0.0050(10) -0.0100(10) 0.0030(10)
C13 0.0610(10) 0.0620(10) 0.0760(10) 0.0190(10) -0.0130(10) 0.0010(10)
C14 0.0540(10) 0.0580(10) 0.0560(10) 0.0110(10) 0.0010(10) -0.0010(10)
C15 0.0400(10) 0.0400(10) 0.0420(10) 0.0040(10) -0.0020(10) -0.0020(10)
C16 0.0340(10) 0.0420(10) 0.0430(10) 0.0000(10) -0.0030(10) -0.0020(10)
C17 0.0400(10) 0.0400(10) 0.0540(10) 0.0040(10) -0.0010(10) -0.0030(10)
C18 0.0430(10) 0.0400(10) 0.0640(10) -0.0050(10) -0.0060(10) 0.0020(10)
C19 0.0340(10) 0.0540(10) 0.0570(10) -0.0060(10) 0.0020(10) 0.0020(10)
C20 0.0380(10) 0.0490(10) 0.0610(10) 0.0070(10) 0.0070(10) -0.0040(10)
C21 0.0380(10) 0.0380(10) 0.0580(10) 0.0020(10) 0.0000(10) -0.0020(10)
C22 0.070(2) 0.080(2) 0.109(2) -0.0380(10) 0.0170(10) 0.0070(10)
C23 0.0520(10) 0.0520(10) 0.0510(10) -0.0020(10) -0.0070(10) -0.0060(10)
C24 0.0690(10) 0.0600(10) 0.0490(10) -0.0090(10) -0.0080(10) 0.0060(10)
C25 0.0690(10) 0.0700(10) 0.0620(10) -0.0110(10) 0.0090(10) -0.0070(10)

loop_
_atom_site_label
_atom_site_type_symbol
_atom_site_thermal_displace_type
_atom_site_fract_x
_atom_site_fract_y
_atom_site_fract_z
_atom_site_occupancy
_atom_site_U_iso_or_equiv
_atom_site_calc_flag
_atom_site_refinement_flags
_atom_site_disorder_assembly
_atom_site_disorder_group
O1 O Uani 1.2385(2) 0.21770(10) 0.00510(10) 1.000 0.0711(6) . . . .
N1 N Uani 0.6143(2) 0.43980(10) 0.13750(10) 1.000 0.0383(6) . . . .
N2 N Uani 0.6696(3) 0.3317(2) 0.30790(10) 1.000 0.1083(12) . . . .
C1 C Uani 0.5213(2) 0.3410(2) 0.10750(10) 1.000 0.0430(6) . . . .
C2 C Uani 0.4474(2) 0.2377(2) 0.14190(10) 1.000 0.0445(6) . . . .
C3 C Uani 0.3360(3) 0.2702(2) 0.18110(10) 1.000 0.0630(6) . . . .
C4 C Uani 0.2576(3) 0.1763(3) 0.21040(10) 1.000 0.0917(10) . . . .
C5 C Uani 0.2897(4) 0.0475(3) 0.20100(10) 1.000 0.1078(12) . . . .
C6 C Uani 0.4012(4) 0.0134(2) 0.16280(10) 1.000 0.1006(12) . . . .
C7 C Uani 0.4799(3) 0.1080(2) 0.13320(10) 1.000 0.0672(8) . . . .
C8 C Uani 0.6287(2) 0.5591(2) 0.10560(10) 1.000 0.0463(6) . . . .
C9 C Uani 0.4622(2) 0.6256(2) 0.09860(10) 1.000 0.0427(6) . . . .
C10 C Uani 0.3593(2) 0.6460(2) 0.14160(10) 1.000 0.0513(6) . . . .
C11 C Uani 0.2086(2) 0.7088(2) 0.13530(10) 1.000 0.0592(6) . . . .
C12 C Uani 0.1583(2) 0.7513(2) 0.08520(10) 1.000 0.0645(8) . . . .
C13 C Uani 0.2585(3) 0.7310(2) 0.04220(10) 1.000 0.0665(6) . . . .
C14 C Uani 0.4094(2) 0.6689(2) 0.04870(10) 1.000 0.0560(6) . . . .
C15 C Uani 0.7727(2) 0.3868(2) 0.15920(10) 1.000 0.0407(6) . . . .
C16 C Uani 0.8961(2) 0.3394(2) 0.11800(10) 1.000 0.0397(6) . . . .
C17 C Uani 0.9287(2) 0.2090(2) 0.11190(10) 1.000 0.0447(6) . . . .
C18 C Uani 1.0420(2) 0.1631(2) 0.07510(10) 1.000 0.0491(6) . . . .
C19 C Uani 1.1244(2) 0.2499(2) 0.04290(10) 1.000 0.0483(6) . . . .
C20 C Uani 1.0944(2) 0.3808(2) 0.04840(10) 1.000 0.0493(6) . . . .
C21 C Uani 0.9831(2) 0.4250(2) 0.08540(10) 1.000 0.0447(6) . . . .
C22 C Uani 1.2718(3) 0.0855(2) -0.00410(10) 1.000 0.0862(12) . . . .
C23 C Uani 0.8548(2) 0.4792(2) 0.19920(10) 1.000 0.0518(6) . . . .
C24 C Uani 0.7444(3) 0.5209(2) 0.24500(10) 1.000 0.0594(6) . . . .
C25 C Uani 0.7001(3) 0.4151(2) 0.28040(10) 1.000 0.0669(6) . . . .
H1A H Uiso 0.59500 0.30050 0.08200 1.000 0.0510 . . . .
H1B H Uiso 0.43270 0.38310 0.08720 1.000 0.0510 . . . .
H3 H Uiso 0.31370 0.35720 0.18790 1.000 0.0750 . . . .
H4 H Uiso 0.18250 0.19990 0.23660 1.000 0.1100 . . . .
H5 H Uiso 0.23570 -0.01620 0.22070 1.000 0.1290 . . . .
H6 H Uiso 0.42430 -0.07380 0.15670 1.000 0.1210 . . . .
H7 H Uiso 0.55550 0.08400 0.10720 1.000 0.0810 . . . .
H8A H Uiso 0.67250 0.53800 0.07070 1.000 0.0550 . . . .
H8B H Uiso 0.70610 0.61790 0.12330 1.000 0.0550 . . . .
H10 H Uiso 0.39200 0.61680 0.17540 1.000 0.0620 . . . .
H11 H Uiso 0.14140 0.72250 0.16480 1.000 0.0710 . . . .
H12 H Uiso 0.05680 0.79340 0.08060 1.000 0.0780 . . . .
H13 H Uiso 0.22470 0.75910 0.00830 1.000 0.0800 . . . .
H14 H Uiso 0.47660 0.65610 0.01920 1.000 0.0670 . . . .
H15 H Uiso 0.74220 0.30990 0.17990 1.000 0.0490 . . . .
H17 H Uiso 0.87270 0.14970 0.13320 1.000 0.0540 . . . .
H18 H Uiso 1.06230 0.07450 0.07220 1.000 0.0590 . . . .
H20 H Uiso 1.15000 0.43980 0.02680 1.000 0.0590 . . . .
H21 H Uiso 0.96530 0.51390 0.08870 1.000 0.0540 . . . .
H22A H Uiso 1.30910 0.04550 0.02870 1.000 0.1290 . . . .
H22B H Uiso 1.35650 0.07760 -0.03060 1.000 0.1290 . . . .
H22C H Uiso 1.17240 0.04320 -0.01670 1.000 0.1290 . . . .
H23A H Uiso 0.95320 0.43760 0.21420 1.000 0.0620 . . . .
H23B H Uiso 0.89070 0.55610 0.18020 1.000 0.0620 . . . .
H24A H Uiso 0.80150 0.58730 0.26580 1.000 0.0710 . . . .
H24B H Uiso 0.64360 0.55910 0.23020 1.000 0.0710 . . . .

loop_
_geom_angle_atom_site_label_1
_geom_angle_atom_site_label_2
_geom_angle_atom_site_label_3
_geom_angle
_geom_angle_site_symmetry_1
_geom_angle_site_symmetry_2
_geom_angle_site_symmetry_3
_geom_angle_publ_flag
C19 O1 C22 118.61(18) . . . yes
C1 N1 C8 110.4(2) . . . yes
C1 N1 C15 111.18(13) . . . yes
C8 N1 C15 115.55(14) . . . yes
N1 C1 C2 114.0(2) . . . yes
C1 C2 C3 120.18(18) . . . no
C1 C2 C7 121.4(2) . . . no
C3 C2 C7 118.3(2) . . . no
C2 C3 C4 121.1(2) . . . no
C3 C4 C5 120.1(2) . . . no
C4 C5 C6 119.7(3) . . . no
C5 C6 C7 120.2(2) . . . no
C2 C7 C6 120.6(2) . . . no
N1 C8 C9 111.35(15) . . . yes
C8 C9 C10 121.3(2) . . . no
C8 C9 C14 120.63(19) . . . no
C10 C9 C14 118.03(17) . . . no
C9 C10 C11 121.3(2) . . . no
C10 C11 C12 119.8(2) . . . no
C11 C12 C13 119.56(18) . . . no
C12 C13 C14 120.5(2) . . . no
C9 C14 C13 120.9(2) . . . no
N1 C15 C16 116.0(2) . . . yes
N1 C15 C23 111.80(16) . . . yes
C16 C15 C23 111.23(14) . . . no
C15 C16 C17 121.02(19) . . . no
C15 C16 C21 121.98(18) . . . no
C17 C16 C21 116.99(19) . . . no
C16 C17 C18 122.3(2) . . . no
C17 C18 C19 119.43(19) . . . no
O1 C19 C18 125.35(18) . . . yes
O1 C19 C20 115.28(18) . . . yes
C18 C19 C20 119.4(2) . . . no
C19 C20 C21 120.6(2) . . . no
C16 C21 C20 121.35(19) . . . no
C15 C23 C24 114.60(15) . . . no
C23 C24 C25 113.39(18) . . . no
N2 C25 C24 178.3(3) . . . yes
N1 C1 H1A 109.00 . . . no
N1 C1 H1B 109.00 . . . no
C2 C1 H1A 109.00 . . . no
C2 C1 H1B 109.00 . . . no
H1A C1 H1B 108.00 . . . no
C2 C3 H3 120.00 . . . no
C4 C3 H3 119.00 . . . no
C3 C4 H4 120.00 . . . no
C5 C4 H4 120.00 . . . no
C4 C5 H5 120.00 . . . no
C6 C5 H5 120.00 . . . no
C5 C6 H6 120.00 . . . no
C7 C6 H6 120.00 . . . no
C2 C7 H7 120.00 . . . no
C6 C7 H7 120.00 . . . no
N1 C8 H8A 109.00 . . . no
N1 C8 H8B 109.00 . . . no
C9 C8 H8A 109.00 . . . no
C9 C8 H8B 109.00 . . . no
H8A C8 H8B 108.00 . . . no
C9 C10 H10 119.00 . . . no
C11 C10 H10 119.00 . . . no
C10 C11 H11 120.00 . . . no
C12 C11 H11 120.00 . . . no
C11 C12 H12 120.00 . . . no
C13 C12 H12 120.00 . . . no
C12 C13 H13 120.00 . . . no
C14 C13 H13 120.00 . . . no
C9 C14 H14 119.00 . . . no
C13 C14 H14 120.00 . . . no
N1 C15 H15 106.00 . . . no
C16 C15 H15 106.00 . . . no
C23 C15 H15 106.00 . . . no
C16 C17 H17 119.00 . . . no
C18 C17 H17 119.00 . . . no
C17 C18 H18 120.00 . . . no
C19 C18 H18 120.00 . . . no
C19 C20 H20 120.00 . . . no
C21 C20 H20 120.00 . . . no
C16 C21 H21 119.00 . . . no
C20 C21 H21 119.00 . . . no
O1 C22 H22A 110.00 . . . no
O1 C22 H22B 109.00 . . . no
O1 C22 H22C 109.00 . . . no
H22A C22 H22B 110.00 . . . no
H22A C22 H22C 109.00 . . . no
H22B C22 H22C 109.00 . . . no
C15 C23 H23A 109.00 . . . no
C15 C23 H23B 109.00 . . . no
C24 C23 H23A 109.00 . . . no
C24 C23 H23B 109.00 . . . no
H23A C23 H23B 108.00 . . . no
C23 C24 H24A 109.00 . . . no
C23 C24 H24B 109.00 . . . no
C25 C24 H24A 109.00 . . . no
C25 C24 H24B 109.00 . . . no
H24A C24 H24B 108.00 . . . no

loop_
_geom_bond_atom_site_label_1
_geom_bond_atom_site_label_2
_geom_bond_distance
_geom_bond_site_symmetry_1
_geom_bond_site_symmetry_2
_geom_bond_publ_flag
O1 C19 1.367(3) . . yes
O1 C22 1.407(2) . . yes
N1 C1 1.462(3) . . yes
N1 C8 1.469(3) . . yes
N1 C15 1.482(2) . . yes
N2 C25 1.129(3) . . yes
C1 C2 1.496(3) . . no
C2 C3 1.378(3) . . no
C2 C7 1.379(3) . . no
C3 C4 1.372(4) . . no
C4 C5 1.373(4) . . no
C5 C6 1.365(4) . . no
C6 C7 1.382(3) . . no
C8 C9 1.513(2) . . no
C9 C10 1.381(3) . . no
C9 C14 1.383(3) . . no
C10 C11 1.382(2) . . no
C11 C12 1.379(3) . . no
C12 C13 1.368(3) . . no
C13 C14 1.380(3) . . no
C15 C16 1.520(3) . . no
C15 C23 1.522(3) . . no
C16 C17 1.378(3) . . no
C16 C21 1.395(3) . . no
C17 C18 1.387(3) . . no
C18 C19 1.379(3) . . no
C19 C20 1.377(3) . . no
C20 C21 1.373(3) . . no
C23 C24 1.520(3) . . no
C24 C25 1.450(3) . . no
C1 H1A 0.9700 . . no
C1 H1B 0.9700 . . no
C3 H3 0.9300 . . no
C4 H4 0.9300 . . no
C5 H5 0.9300 . . no
C6 H6 0.9300 . . no
C7 H7 0.9300 . . no
C8 H8A 0.9700 . . no
C8 H8B 0.9700 . . no
C10 H10 0.9300 . . no
C11 H11 0.9300 . . no
C12 H12 0.9300 . . no
C13 H13 0.9300 . . no
C14 H14 0.9300 . . no
C15 H15 0.9800 . . no
C17 H17 0.9300 . . no
C18 H18 0.9300 . . no
C20 H20 0.9300 . . no
C21 H21 0.9300 . . no
C22 H22A 0.9600 . . no
C22 H22B 0.9600 . . no
C22 H22C 0.9600 . . no
C23 H23A 0.9700 . . no
C23 H23B 0.9700 . . no
C24 H24A 0.9700 . . no
C24 H24B 0.9700 . . no

loop_
_geom_torsion_atom_site_label_1
_geom_torsion_atom_site_label_2
_geom_torsion_atom_site_label_3
_geom_torsion_atom_site_label_4
_geom_torsion
_geom_torsion_site_symmetry_1
_geom_torsion_site_symmetry_2
_geom_torsion_site_symmetry_3
_geom_torsion_site_symmetry_4
_geom_torsion_publ_flag
C22 O1 C19 C18 2.9(3) . . . . no
C22 O1 C19 C20 -177.9(2) . . . . no
C8 N1 C1 C2 -158.91(15) . . . . no
C15 N1 C1 C2 71.5(2) . . . . no
C1 N1 C8 C9 68.7(2) . . . . no
C15 N1 C8 C9 -164.01(19) . . . . no
C1 N1 C15 C16 62.0(2) . . . . no
C1 N1 C15 C23 -168.98(19) . . . . no
C8 N1 C15 C16 -64.9(2) . . . . no
C8 N1 C15 C23 64.1(3) . . . . no
N1 C1 C2 C3 59.3(2) . . . . no
N1 C1 C2 C7 -124.9(2) . . . . no
C1 C2 C3 C4 175.2(2) . . . . no
C7 C2 C3 C4 -0.8(3) . . . . no
C1 C2 C7 C6 -175.3(2) . . . . no
C3 C2 C7 C6 0.6(4) . . . . no
C2 C3 C4 C5 0.1(4) . . . . no
C3 C4 C5 C6 0.7(4) . . . . no
C4 C5 C6 C7 -0.8(4) . . . . no
C5 C6 C7 C2 0.2(4) . . . . no
N1 C8 C9 C10 47.7(3) . . . . no
N1 C8 C9 C14 -132.9(2) . . . . no
C8 C9 C10 C11 178.84(19) . . . . no
C14 C9 C10 C11 -0.6(3) . . . . no
C8 C9 C14 C13 -179.23(19) . . . . no
C10 C9 C14 C13 0.2(3) . . . . no
C9 C10 C11 C12 0.6(3) . . . . no
C10 C11 C12 C13 -0.1(3) . . . . no
C11 C12 C13 C14 -0.3(3) . . . . no
C12 C13 C14 C9 0.2(3) . . . . no
N1 C15 C16 C17 -109.5(2) . . . . no
N1 C15 C16 C21 71.5(2) . . . . no
C23 C15 C16 C17 121.2(2) . . . . no
C23 C15 C16 C21 -57.8(3) . . . . no
N1 C15 C23 C24 54.2(3) . . . . no
C16 C15 C23 C24 -174.33(18) . . . . no
C15 C16 C17 C18 -179.24(19) . . . . no
C21 C16 C17 C18 -0.2(3) . . . . no
C15 C16 C21 C20 179.9(2) . . . . no
C17 C16 C21 C20 0.9(3) . . . . no
C16 C17 C18 C19 -0.7(3) . . . . no
C17 C18 C19 O1 -179.9(2) . . . . no
C17 C18 C19 C20 0.9(3) . . . . no
O1 C19 C20 C21 -179.5(2) . . . . no
C18 C19 C20 C21 -0.3(3) . . . . no
C19 C20 C21 C16 -0.7(3) . . . . no
C15 C23 C24 C25 65.6(3) . . . . no
